data_1526575
loop_
_publ_author_name
'Keimes, V.'
'Hellmann, A.'
'Mewis, A.'
'Schuette, N.'
'Huhnt, C.'

_publ_section_title
;
 Sr Ni10 P6, Eu Ni10 P6 und Ba Co10 As6: Phasenumwandlungen und
 Kristallstrukturen
;
_journal_name_full 'Zeitschrift fuer Anorganische und Allgemeine Chemie'
_journal_page_first 1653
_journal_page_last 1659
_journal_volume 626
_journal_year 2000
_chemical_formula_sum 'Eu Ni10 P6'
_space_group_IT_number 62
_symmetry_space_group_name_Hall '-P 2ac 2n'
_symmetry_space_group_name_H-M 'P n m a'
_cell_angle_alpha 90
_cell_angle_beta 90
_cell_angle_gamma 90
_cell_formula_units_Z 4
_cell_length_a 15.925
_cell_length_b 6.478
_cell_length_c 8.72
_cell_volume 899.574
_citation_journal_id_ASTM ZAACAB
_cod_data_source_file Keimes_ZAACAB_2000_752.cif
_cod_data_source_block Eu1Ni10P6
_cod_original_formula_sum 'Eu1 Ni10 P6'
_cod_database_code 1526575

loop_
_symmetry_equiv_pos_as_xyz
x,y,z
-x+1/2,-y,z+1/2
x+1/2,-y+1/2,-z+1/2
-x,y+1/2,-z
-x,-y,-z
x-1/2,y,-z-1/2
-x-1/2,y-1/2,z-1/2
x,-y-1/2,z

loop_
_atom_site_label
_atom_site_type_symbol
_atom_site_fract_x
_atom_site_fract_y
_atom_site_fract_z
_atom_site_occupancy
_atom_site_U_iso_or_equiv
Ni6 Ni 0.0823 0.0027 0.2682 1 0.0
Ni3 Ni 0.0389 0.25 0.8095 1 0.0
P2 P 0.9559 0.25 0.555 1 0.0
P3 P 0.8442 0.25 0.851 1 0.0
Ni5 Ni 0.0754 0.0518 0.5497 1 0.0
Ni1 Ni 0.2082 0.25 0.6355 1 0.0
Ni4 Ni 0.9469 0.25 0.276 1 0.0
P1 P 0.042 0.25 0.082 1 0.0
Eu1 Eu 0.2511 0.25 0.0183 1 0.0
Ni2 Ni 0.7942 0.25 0.1039 1 0.0
P5 P 0.147 0.0075 0.7692 1 0.0
Ni7 Ni 0.0773 0.9494 0.9873 1 0.0
P4 P 0.1585 0.25 0.3878 1 0.0
